data_2103321
loop_
_publ_author_name
'F\'abi\'an, L\'aszl\'o'
'Argay, Gyula'
'K\'alm\'an, Alajos'
'B\'athori, M\'aria'

_publ_section_title
;
 Crystal structures of ecdysteroids: the role of solvent molecules in
 hydrogen bonding and isostructurality
;
_journal_issue 4
_journal_name_full 'Acta Crystallographica Section B'
_journal_page_first 710
_journal_page_last 720
_journal_paper_doi 10.1107/S0108768102005608
_journal_volume 58
_journal_year 2002
_chemical_formula_moiety 'C27 H44 O8, H2 O1'
_chemical_formula_sum 'C27 H46 O9'
_chemical_formula_weight 514.64
_chemical_name_common 'polypodine B hydrate'
_chemical_name_systematic
;
 2\b,3\b,5\b,14\a,20R,22R,25-heptahydroxy-5\b-cholest-7-en-6-one hydrate
;
_space_group_IT_number 19
_symmetry_cell_setting orthorhombic
_symmetry_space_group_name_Hall 'P 2ac 2ab'
_symmetry_space_group_name_H-M 'P 21 21 21'
_atom_sites_solution_hydrogens geom
_atom_sites_solution_primary direct
_atom_sites_solution_secondary difmap
_audit_creation_method SHELXL-97
_cell_angle_alpha 90.00
_cell_angle_beta 90.00
_cell_angle_gamma 90.00
_cell_formula_units_Z 4
_cell_length_a 7.1630(10)
_cell_length_b 10.3030(10)
_cell_length_c 37.254(2)
_cell_measurement_reflns_used 25
_cell_measurement_temperature 293(2)
_cell_measurement_theta_max 29.01
_cell_measurement_theta_min 25.00
_cell_volume 2749.4(5)
_computing_cell_refinement 'CAD4 Express'
_computing_data_collection 'CAD4 Express'
_computing_data_reduction 'XCAD4 (Harms, 1996)'
_computing_structure_refinement 'SHELXL-97 (Sheldrick, 1997b)'
_computing_structure_solution 'SHELXS-97 (Sheldrick, 1997a)'
_diffrn_ambient_temperature 293(2)
_diffrn_measured_fraction_theta_full 0.999
_diffrn_measured_fraction_theta_max 0.999
_diffrn_measurement_device_type 'Enraf-Nonius CAD4'
_diffrn_measurement_method \w--2\q
_diffrn_radiation_monochromator graphite
_diffrn_radiation_source 'fine-focus sealed tube'
_diffrn_radiation_type CuK\a
_diffrn_radiation_wavelength 1.54180
_diffrn_reflns_av_R_equivalents 0.0087
_diffrn_reflns_av_sigmaI/netI 0.0193
_diffrn_reflns_limit_h_max 8
_diffrn_reflns_limit_h_min -8
_diffrn_reflns_limit_k_max 12
_diffrn_reflns_limit_k_min -12
_diffrn_reflns_limit_l_max 46
_diffrn_reflns_limit_l_min -46
_diffrn_reflns_number 6667
_diffrn_reflns_theta_full 74.85
_diffrn_reflns_theta_max 74.85
_diffrn_reflns_theta_min 2.37
_diffrn_standards_decay_% 6
_diffrn_standards_interval_time 60
_diffrn_standards_number 3
_exptl_absorpt_coefficient_mu 0.756
_exptl_absorpt_correction_T_max 0.927
_exptl_absorpt_correction_T_min 0.896
_exptl_absorpt_correction_type psi-scan
_exptl_absorpt_process_details 'North A.C., Philips, D.C. & Mathews, F. (1968) Acta Cryst. A24 350-359'
_exptl_crystal_colour colorless
_exptl_crystal_density_diffrn 1.243
_exptl_crystal_density_method 'not measured'
_exptl_crystal_description block
_exptl_crystal_F_000 1120
_exptl_crystal_size_max 0.50
_exptl_crystal_size_mid 0.15
_exptl_crystal_size_min 0.10
_refine_diff_density_max 0.184
_refine_diff_density_min -0.201
_refine_ls_abs_structure_details 'Flack H D (1983), Acta Cryst. A39, 876-881'
_refine_ls_abs_structure_Flack 0.03(14)
_refine_ls_extinction_method none
_refine_ls_goodness_of_fit_ref 1.065
_refine_ls_hydrogen_treatment mixed
_refine_ls_matrix_type full
_refine_ls_number_parameters 338
_refine_ls_number_reflns 5553
_refine_ls_number_restraints 5
_refine_ls_restrained_S_all 1.072
_refine_ls_R_factor_all 0.0440
_refine_ls_R_factor_gt 0.0362
_refine_ls_shift/su_max 0.001
_refine_ls_shift/su_mean 0.000
_refine_ls_structure_factor_coef Fsqd
_refine_ls_weighting_details 'calc w=1/[\s^2^(Fo^2^)+(0.0701P)^2^+0.1608P] where P=(Fo^2^+2Fc^2^)/3'
_refine_ls_weighting_scheme calc
_refine_ls_wR_factor_gt 0.1004
_refine_ls_wR_factor_ref 0.1042
_reflns_number_gt 4972
_reflns_number_total 5553
_reflns_threshold_expression >2sigma(I)
_cod_data_source_file de0015.cif
_cod_data_source_block V
_cod_database_code 2103321
_cod_database_fobs_code 2103321

loop_
_symmetry_equiv_pos_as_xyz
'x, y, z'
'-x+1/2, -y, z+1/2'
'-x, y+1/2, -z+1/2'
'x+1/2, -y+1/2, -z'

loop_
_atom_site_label
_atom_site_fract_x
_atom_site_fract_y
_atom_site_fract_z
_atom_site_U_iso_or_equiv
_atom_site_adp_type
_atom_site_calc_flag
_atom_site_refinement_flags
_atom_site_occupancy
_atom_site_type_symbol
O1 -0.0959(2) 0.92930(13) 0.00774(4) 0.0557(4) Uani d . 1 O
H1C -0.0563(9) 0.8524(17) 0.01101(8) 0.072 Uiso d R 1 H
H1D -0.005(2) 0.9704(9) 0.00276(12) 0.072 Uiso d R 1 H
O2 -0.15418(18) 0.9277(2) 0.28169(4) 0.0820(7) Uani d . 1 O
H2 -0.247(4) 0.9256(2) 0.2679(5) 0.107 Uiso d R 1 H
O3 0.24014(18) 0.92163(16) 0.30623(4) 0.0579(4) Uani d . 1 O
H3 0.185(2) 0.9671(18) 0.3176(4) 0.075 Uiso d R 1 H
O5 0.48168(18) 0.95482(14) 0.25223(4) 0.0510(3) Uani d . 1 O
H5 0.4235(17) 0.9698(5) 0.2724(6) 0.066 Uiso d R 1 H
O6 0.67995(19) 0.7780(2) 0.21861(5) 0.0869(7) Uani d . 1 O
O14 0.05621(15) 0.55343(11) 0.16018(3) 0.0360(2) Uani d . 1 O
H14 0.1045(13) 0.5235(8) 0.1779(5) 0.047 Uiso d R 1 H
O20 0.02706(18) 0.66991(11) 0.02600(3) 0.0373(3) Uani d . 1 O
H20 0.110(3) 0.6260(14) 0.02110(16) 0.048 Uiso d R 1 H
O22 -0.21964(18) 0.48018(12) 0.00109(3) 0.0412(3) Uani d . 1 O
H22 -0.134(2) 0.4950(4) -0.0165(4) 0.054 Uiso d R 1 H
O25 -0.4074(2) 0.02712(11) 0.04529(4) 0.0488(3) Uani d . 1 O
H25 -0.311(3) 0.0061(7) 0.0357(3) 0.063 Uiso d R 1 H
C1 0.0713(3) 0.97569(18) 0.23495(5) 0.0495(5) Uani d . 1 C
H1A 0.1239 1.0475 0.2484 0.064 Uiso calc R 1 H
H1B -0.0310 1.0092 0.2206 0.064 Uiso calc R 1 H
C2 -0.0037(2) 0.8765(2) 0.26085(5) 0.0482(5) Uani d . 1 C
H2A -0.0524 0.8036 0.2468 0.063 Uiso calc R 1 H
C3 0.1486(2) 0.8246(2) 0.28509(5) 0.0459(4) Uani d . 1 C
H3A 0.0957 0.7586 0.3011 0.060 Uiso calc R 1 H
C4 0.2962(2) 0.76195(16) 0.26122(4) 0.0387(3) Uani d . 1 C
H4A 0.2412 0.6889 0.2487 0.050 Uiso calc R 1 H
H4B 0.3967 0.7291 0.2761 0.050 Uiso calc R 1 H
C5 0.3769(2) 0.85759(16) 0.23365(4) 0.0371(4) Uani d . 1 C
C6 0.5153(2) 0.7822(2) 0.21054(5) 0.0477(4) Uani d . 1 C
C7 0.4439(2) 0.70988(19) 0.17994(4) 0.0410(4) Uani d . 1 C
H7 0.5229 0.6521 0.1682 0.053 Uiso calc R 1 H
C8 0.2692(2) 0.72322(15) 0.16796(4) 0.0295(3) Uani d . 1 C
C9 0.1315(2) 0.81660(15) 0.18457(4) 0.0313(3) Uani d . 1 C
H9 0.0512 0.7637 0.2001 0.041 Uiso calc R 1 H
C10 0.2223(2) 0.92006(15) 0.20971(4) 0.0379(3) Uani d . 1 C
C11 0.0006(3) 0.87767(17) 0.15644(5) 0.0454(4) Uani d . 1 C
H11A -0.1010 0.9210 0.1688 0.059 Uiso calc R 1 H
H11B 0.0693 0.9431 0.1432 0.059 Uiso calc R 1 H
C12 -0.0813(2) 0.78043(17) 0.12988(4) 0.0378(3) Uani d . 1 C
H12A -0.1554 0.8262 0.1121 0.049 Uiso calc R 1 H
H12B -0.1628 0.7207 0.1425 0.049 Uiso calc R 1 H
C13 0.0740(2) 0.70370(13) 0.11091(4) 0.0274(3) Uani d . 1 C
C14 0.1860(2) 0.63243(13) 0.14041(4) 0.0274(3) Uani d . 1 C
C15 0.3136(2) 0.54142(17) 0.11929(4) 0.0384(3) Uani d . 1 C
H15A 0.3505 0.4674 0.1337 0.050 Uiso calc R 1 H
H15B 0.4246 0.5864 0.1111 0.050 Uiso calc R 1 H
C16 0.1904(2) 0.49880(16) 0.08727(4) 0.0389(4) Uani d . 1 C
H16A 0.1579 0.4077 0.0894 0.051 Uiso calc R 1 H
H16B 0.2566 0.5115 0.0648 0.051 Uiso calc R 1 H
C17 0.0121(2) 0.58396(13) 0.08828(4) 0.0272(3) Uani d . 1 C
H17 -0.0767 0.5366 0.1034 0.035 Uiso calc R 1 H
C18 0.2044(3) 0.79554(17) 0.09003(4) 0.0440(4) Uani d . 1 C
H18A 0.1311 0.8541 0.0758 0.066 Uiso calc R 1 H
H18B 0.2843 0.7455 0.0746 0.066 Uiso calc R 1 H
H18C 0.2792 0.8442 0.1067 0.066 Uiso calc R 1 H
C19 0.3113(4) 1.0307(2) 0.18779(7) 0.0725(7) Uani d . 1 C
H19A 0.3926 0.9946 0.1699 0.109 Uiso calc R 1 H
H19B 0.3818 1.0859 0.2035 0.109 Uiso calc R 1 H
H19C 0.2149 1.0804 0.1763 0.109 Uiso calc R 1 H
C20 -0.0865(2) 0.60078(14) 0.05167(4) 0.0292(3) Uani d . 1 C
C21 -0.2632(2) 0.68158(15) 0.05480(4) 0.0349(3) Uani d . 1 C
H21A -0.2307 0.7697 0.0604 0.052 Uiso calc R 1 H
H21B -0.3407 0.6469 0.0735 0.052 Uiso calc R 1 H
H21C -0.3297 0.6793 0.0324 0.052 Uiso calc R 1 H
C22 -0.1308(2) 0.46514(14) 0.03528(4) 0.0331(3) Uani d . 1 C
H22A -0.0125 0.4193 0.0316 0.043 Uiso calc R 1 H
C23 -0.2566(3) 0.37924(15) 0.05803(4) 0.0407(4) Uani d . 1 C
H23A -0.3775 0.4206 0.0606 0.053 Uiso calc R 1 H
H23B -0.2027 0.3703 0.0818 0.053 Uiso calc R 1 H
C24 -0.2832(3) 0.24384(16) 0.04158(5) 0.0438(4) Uani d . 1 C
H24A -0.3573 0.2526 0.0199 0.057 Uiso calc R 1 H
H24B -0.1618 0.2107 0.0346 0.057 Uiso calc R 1 H
C25 -0.3769(3) 0.14389(15) 0.06587(5) 0.0416(4) Uani d . 1 C
C26 -0.5705(4) 0.1864(2) 0.07749(7) 0.0665(6) Uani d . 1 C
H26A -0.6406 0.2133 0.0568 0.100 Uiso calc R 1 H
H26B -0.5602 0.2575 0.0940 0.100 Uiso calc R 1 H
H26C -0.6330 0.1152 0.0890 0.100 Uiso calc R 1 H
C27 -0.2587(4) 0.1112(2) 0.09810(6) 0.0748(8) Uani d . 1 C
H27A -0.3183 0.0440 0.1118 0.112 Uiso calc R 1 H
H27B -0.2442 0.1871 0.1128 0.112 Uiso calc R 1 H
H27C -0.1382 0.0818 0.0903 0.112 Uiso calc R 1 H

loop_
_atom_site_aniso_label
_atom_site_aniso_U_11
_atom_site_aniso_U_22
_atom_site_aniso_U_33
_atom_site_aniso_U_12
_atom_site_aniso_U_13
_atom_site_aniso_U_23
O1 0.0459(7) 0.0464(7) 0.0748(9) 0.0086(6) 0.0195(7) 0.0107(6)
O2 0.0226(6) 0.1515(17) 0.0721(9) 0.0175(8) -0.0110(6) -0.0741(11)
O3 0.0294(6) 0.0905(10) 0.0539(7) 0.0081(7) -0.0108(5) -0.0383(7)
O5 0.0305(6) 0.0640(8) 0.0586(7) -0.0110(6) -0.0107(5) -0.0226(6)
O6 0.0183(6) 0.1614(18) 0.0811(10) 0.0048(9) -0.0111(7) -0.0575(12)
O14 0.0298(5) 0.0454(6) 0.0327(5) -0.0090(5) -0.0052(4) 0.0121(4)
O20 0.0388(6) 0.0397(6) 0.0334(5) -0.0006(5) 0.0040(5) 0.0052(4)
O22 0.0423(6) 0.0488(6) 0.0324(5) -0.0002(5) -0.0071(5) -0.0029(5)
O25 0.0456(7) 0.0323(6) 0.0685(8) -0.0017(5) 0.0018(6) -0.0121(5)
C1 0.0432(10) 0.0446(9) 0.0606(11) 0.0160(8) -0.0234(9) -0.0252(8)
C2 0.0207(8) 0.0731(12) 0.0509(9) 0.0072(8) -0.0069(7) -0.0349(9)
C3 0.0292(8) 0.0656(11) 0.0429(8) 0.0006(8) -0.0026(7) -0.0158(8)
C4 0.0303(8) 0.0467(8) 0.0392(8) 0.0081(7) -0.0067(7) -0.0067(7)
C5 0.0216(7) 0.0467(9) 0.0429(8) -0.0049(6) -0.0077(6) -0.0130(7)
C6 0.0208(7) 0.0760(12) 0.0463(9) -0.0008(8) -0.0042(7) -0.0146(9)
C7 0.0204(7) 0.0626(11) 0.0399(8) 0.0026(7) -0.0016(6) -0.0110(7)
C8 0.0211(6) 0.0367(7) 0.0308(6) -0.0017(6) -0.0011(5) 0.0002(5)
C9 0.0249(7) 0.0338(7) 0.0351(7) 0.0019(6) -0.0074(6) -0.0070(6)
C10 0.0330(8) 0.0347(7) 0.0460(8) -0.0041(6) -0.0120(7) -0.0068(6)
C11 0.0462(10) 0.0435(9) 0.0466(9) 0.0163(8) -0.0194(8) -0.0140(7)
C12 0.0312(8) 0.0424(8) 0.0398(8) 0.0119(7) -0.0122(6) -0.0097(6)
C13 0.0252(7) 0.0282(6) 0.0288(6) 0.0007(5) -0.0031(5) 0.0016(5)
C14 0.0199(6) 0.0323(7) 0.0300(6) -0.0007(5) -0.0002(5) 0.0027(5)
C15 0.0288(7) 0.0458(9) 0.0405(8) 0.0113(7) -0.0044(6) -0.0060(7)
C16 0.0388(9) 0.0398(8) 0.0381(7) 0.0132(7) -0.0067(7) -0.0066(6)
C17 0.0260(7) 0.0267(6) 0.0288(6) 0.0013(5) -0.0008(5) 0.0008(5)
C18 0.0501(10) 0.0427(8) 0.0392(8) -0.0167(8) -0.0045(7) 0.0085(7)
C19 0.0853(17) 0.0542(12) 0.0781(14) -0.0321(13) -0.0261(14) 0.0119(10)
C20 0.0296(7) 0.0296(6) 0.0284(6) 0.0007(6) 0.0000(5) 0.0014(5)
C21 0.0317(8) 0.0353(7) 0.0377(7) 0.0049(6) -0.0062(6) -0.0003(6)
C22 0.0342(8) 0.0334(7) 0.0318(7) 0.0027(6) -0.0046(6) -0.0028(6)
C23 0.0497(10) 0.0317(7) 0.0407(8) -0.0037(7) 0.0010(7) -0.0032(6)
C24 0.0534(10) 0.0347(8) 0.0432(8) -0.0035(8) 0.0000(8) -0.0053(6)
C25 0.0490(10) 0.0275(7) 0.0483(9) 0.0023(7) -0.0013(8) -0.0038(6)
C26 0.0588(13) 0.0462(10) 0.0945(16) 0.0001(10) 0.0250(13) -0.0136(11)
C27 0.109(2) 0.0470(10) 0.0682(13) 0.0012(13) -0.0294(15) 0.0099(10)

loop_
_atom_type_symbol
_atom_type_description
_atom_type_scat_dispersion_real
_atom_type_scat_dispersion_imag
_atom_type_scat_source
C C 0.0181 0.0091 'International Tables Vol C Tables 4.2.6.8 and 6.1.1.4'
H H 0.0000 0.0000 'International Tables Vol C Tables 4.2.6.8 and 6.1.1.4'
O O 0.0492 0.0322 'International Tables Vol C Tables 4.2.6.8 and 6.1.1.4'

loop_
_geom_angle_atom_site_label_1
_geom_angle_atom_site_label_2
_geom_angle_atom_site_label_3
_geom_angle
C2 C1 C10 112.86(14)
O2 C2 C1 111.49(18)
O2 C2 C3 110.48(14)
C1 C2 C3 111.43(15)
O3 C3 C2 114.32(17)
O3 C3 C4 107.39(14)
C2 C3 C4 107.54(13)
C3 C4 C5 112.28(14)
O5 C5 C6 106.78(13)
O5 C5 C4 108.85(13)
C6 C5 C4 107.16(15)
O5 C5 C10 111.10(14)
C6 C5 C10 110.41(13)
C4 C5 C10 112.30(13)
O6 C6 C7 121.08(18)
O6 C6 C5 120.53(16)
C7 C6 C5 118.30(14)
C8 C7 C6 122.60(16)
C7 C8 C14 122.17(14)
C7 C8 C9 122.72(14)
C14 C8 C9 114.53(12)
C8 C9 C11 112.27(12)
C8 C9 C10 114.13(12)
C11 C9 C10 112.50(13)
C19 C10 C1 109.78(17)
C19 C10 C5 108.30(15)
C1 C10 C5 107.59(13)
C19 C10 C9 111.09(14)
C1 C10 C9 109.10(13)
C5 C10 C9 110.91(12)
C12 C11 C9 114.02(13)
C11 C12 C13 110.96(14)
C12 C13 C18 110.80(13)
C12 C13 C14 107.04(11)
C18 C13 C14 109.62(12)
C12 C13 C17 116.73(13)
C18 C13 C17 112.68(12)
C14 C13 C17 99.00(10)
O14 C14 C8 104.91(11)
O14 C14 C15 107.63(12)
C8 C14 C15 119.63(12)
O14 C14 C13 107.27(11)
C8 C14 C13 113.17(11)
C15 C14 C13 103.63(11)
C14 C15 C16 103.33(12)
C15 C16 C17 106.89(12)
C20 C17 C16 114.74(12)
C20 C17 C13 121.24(11)
C16 C17 C13 103.09(12)
O20 C20 C21 104.47(11)
O20 C20 C17 112.49(12)
C21 C20 C17 111.98(11)
O20 C20 C22 107.33(11)
C21 C20 C22 110.59(13)
C17 C20 C22 109.79(11)
O22 C22 C23 107.19(13)
O22 C22 C20 110.01(12)
C23 C22 C20 115.11(12)
C22 C23 C24 112.33(14)
C25 C24 C23 115.53(14)
O25 C25 C27 108.79(15)
O25 C25 C26 104.70(16)
C27 C25 C26 110.52(19)
O25 C25 C24 108.30(14)
C27 C25 C24 112.10(18)
C26 C25 C24 112.09(16)

loop_
_geom_bond_atom_site_label_1
_geom_bond_atom_site_label_2
_geom_bond_distance
O2 C2 1.430(2)
O3 C3 1.431(2)
O5 C5 1.4303(18)
O6 C6 1.218(2)
O14 C14 1.4386(17)
O20 C20 1.4432(18)
O22 C22 1.4321(17)
O25 C25 1.4431(19)
C1 C2 1.505(3)
C1 C10 1.544(3)
C2 C3 1.513(2)
C3 C4 1.525(2)
C4 C5 1.536(2)
C5 C6 1.526(2)
C5 C10 1.561(2)
C6 C7 1.455(2)
C7 C8 1.335(2)
C8 C14 1.5109(19)
C8 C9 1.510(2)
C9 C11 1.540(2)
C9 C10 1.561(2)
C10 C19 1.540(3)
C11 C12 1.526(2)
C12 C13 1.537(2)
C13 C18 1.541(2)
C13 C14 1.5463(18)
C13 C17 1.5587(19)
C14 C15 1.527(2)
C15 C16 1.547(2)
C16 C17 1.550(2)
C17 C20 1.5454(19)
C20 C21 1.519(2)
C20 C22 1.558(2)
C22 C23 1.521(2)
C23 C24 1.536(2)
C24 C25 1.526(2)
C25 C27 1.507(3)
C25 C26 1.517(3)

loop_
_geom_hbond_atom_site_label_D
_geom_hbond_atom_site_label_H
_geom_hbond_atom_site_label_A
_geom_hbond_site_symmetry_A
_geom_hbond_distance_DH
_geom_hbond_distance_HA
_geom_hbond_distance_DA
_geom_hbond_angle_DHA
O1 H1C O20 . 0.85 2.05 2.8950(18) 172.2
O1 H1D O22 4_565 0.80 2.11 2.8705(19) 158.8
O2 H2 O5 1_455 0.84 2.05 2.8437(19) 156.8
O2 H2 O6 1_455 0.84 2.44 3.052(2) 130.2
O3 H3 O14 3 0.74 2.11 2.8136(17) 156.9
O5 H5 O3 . 0.87 1.89 2.676(2) 149.4
O14 H14 O2 3_545 0.81 1.83 2.6190(17) 163.8
O20 H20 O1 4_565 0.77 2.43 3.150(2) 155.7
O22 H22 O25 4 0.91 1.96 2.8275(19) 159.0
O25 H25 O1 1_545 0.81 2.02 2.820(2) 170.2

loop_
_geom_torsion_atom_site_label_1
_geom_torsion_atom_site_label_2
_geom_torsion_atom_site_label_3
_geom_torsion_atom_site_label_4
_geom_torsion
C10 C1 C2 O2 -174.95(13)
C10 C1 C2 C3 61.10(17)
O2 C2 C3 O3 -65.4(2)
C1 C2 C3 O3 59.13(18)
O2 C2 C3 C4 175.47(17)
C1 C2 C3 C4 -60.01(19)
O3 C3 C4 C5 -65.55(18)
C2 C3 C4 C5 57.93(19)
C3 C4 C5 O5 67.34(17)
C3 C4 C5 C6 -177.53(12)
C3 C4 C5 C10 -56.11(17)
O5 C5 C6 O6 24.7(3)
C4 C5 C6 O6 -91.8(3)
C10 C5 C6 O6 145.6(2)
O5 C5 C6 C7 -158.72(18)
C4 C5 C6 C7 84.8(2)
C10 C5 C6 C7 -37.8(2)
O6 C6 C7 C8 -172.5(2)
C5 C6 C7 C8 10.9(3)
C6 C7 C8 C14 -169.46(16)
C6 C7 C8 C9 1.4(3)
C7 C8 C9 C11 144.60(17)
C14 C8 C9 C11 -43.92(18)
C7 C8 C9 C10 15.1(2)
C14 C8 C9 C10 -173.45(12)
C2 C1 C10 C19 -172.10(14)
C2 C1 C10 C5 -54.44(17)
C2 C1 C10 C9 65.95(16)
O5 C5 C10 C19 48.1(2)
C6 C5 C10 C19 -70.23(19)
C4 C5 C10 C19 170.23(15)
O5 C5 C10 C1 -70.56(17)
C6 C5 C10 C1 171.16(14)
C4 C5 C10 C1 51.62(17)
O5 C5 C10 C9 170.20(13)
C6 C5 C10 C9 51.91(18)
C4 C5 C10 C9 -67.62(17)
C8 C9 C10 C19 78.9(2)
C11 C9 C10 C19 -50.5(2)
C8 C9 C10 C1 -159.90(13)
C11 C9 C10 C1 70.67(18)
C8 C9 C10 C5 -41.56(18)
C11 C9 C10 C5 -170.99(14)
C8 C9 C11 C12 46.0(2)
C10 C9 C11 C12 176.37(15)
C9 C11 C12 C13 -55.5(2)
C11 C12 C13 C18 -60.02(17)
C11 C12 C13 C14 59.46(16)
C11 C12 C13 C17 169.19(13)
C7 C8 C14 O14 107.02(17)
C9 C8 C14 O14 -64.51(15)
C7 C8 C14 C15 -13.8(2)
C9 C8 C14 C15 174.68(13)
C7 C8 C14 C13 -136.35(16)
C9 C8 C14 C13 52.12(16)
C12 C13 C14 O14 56.85(14)
C18 C13 C14 O14 177.09(12)
C17 C13 C14 O14 -64.82(12)
C12 C13 C14 C8 -58.38(15)
C18 C13 C14 C8 61.86(15)
C17 C13 C14 C8 179.96(11)
C12 C13 C14 C15 170.54(13)
C18 C13 C14 C15 -69.22(15)
C17 C13 C14 C15 48.88(13)
O14 C14 C15 C16 77.27(14)
C8 C14 C15 C16 -163.29(13)
C13 C14 C15 C16 -36.16(15)
C14 C15 C16 C17 8.96(17)
C15 C16 C17 C20 154.97(13)
C15 C16 C17 C13 21.06(16)
C12 C13 C17 C20 73.58(16)
C18 C13 C17 C20 -56.33(18)
C14 C13 C17 C20 -172.09(12)
C12 C13 C17 C16 -156.36(13)
C18 C13 C17 C16 73.74(15)
C14 C13 C17 C16 -42.03(13)
C16 C17 C20 O20 -64.50(16)
C13 C17 C20 O20 60.34(17)
C16 C17 C20 C21 178.19(13)
C13 C17 C20 C21 -56.97(17)
C16 C17 C20 C22 54.95(17)
C13 C17 C20 C22 179.78(13)
O20 C20 C22 O22 -56.56(16)
C21 C20 C22 O22 56.82(16)
C17 C20 C22 O22 -179.12(12)
O20 C20 C22 C23 -177.76(13)
C21 C20 C22 C23 -64.38(16)
C17 C20 C22 C23 59.68(17)
O22 C22 C23 C24 61.32(18)
C20 C22 C23 C24 -175.96(14)
C22 C23 C24 C25 169.10(15)
C23 C24 C25 O25 174.50(16)
C23 C24 C25 C27 -65.5(2)
C23 C24 C25 C26 59.5(2)

loop_
_cod_related_entry_id
_cod_related_entry_database
_cod_related_entry_code
1 ChemSpider 21188376
